data_7028300
loop_
_publ_author_name
'Sankaralingam, Muniyandi'
'Palaniandavar, Mallayan'

_publ_section_title
;
 Tuning the olefin epoxidation by manganese(III) complexes of bisphenolate
 ligands: effect of Lewis basicity of ligands on reactivity.
;
_journal_issue 2
_journal_name_full 'Dalton transactions (Cambridge, England : 2003)'
_journal_page_first 538
_journal_page_last 550
_journal_paper_doi 10.1039/c3dt51766g
_journal_volume 43
_journal_year 2014
_chemical_formula_moiety 'C23 H30 Cl Mn N2 O2'
_chemical_formula_sum 'C23 H32 Cl Mn N2 O2'
_chemical_formula_weight 456.90
_chemical_name_common 'Mn complexes'
_chemical_name_systematic
;
 ?
;
_space_group_IT_number 36
_symmetry_cell_setting orthorhombic
_symmetry_space_group_name_Hall 'C 2c -2'
_symmetry_space_group_name_H-M 'C m c 21'
_atom_sites_solution_hydrogens geom
_atom_sites_solution_primary direct
_atom_sites_solution_secondary difmap
_audit_creation_method SHELXL-97
_cell_angle_alpha 90.00
_cell_angle_beta 90.00
_cell_angle_gamma 90.00
_cell_formula_units_Z 4
_cell_length_a 20.0544(3)
_cell_length_b 15.4190(3)
_cell_length_c 7.20250(10)
_cell_measurement_reflns_used 4106
_cell_measurement_temperature 296(2)
_cell_measurement_theta_max 22.40
_cell_measurement_theta_min 2.64
_cell_volume 2227.15(6)
_computing_cell_refinement 'Bruker SMART'
_computing_data_collection 'Bruker SMART'
_computing_data_reduction 'Bruker SAINT'
_computing_molecular_graphics 'Bruker SHELXTL'
_computing_publication_material 'Bruker SHELXTL'
_computing_structure_refinement 'SHELXL-97 (Sheldrick, 1997)'
_computing_structure_solution 'Bruker SHELXTL'
_diffrn_ambient_temperature 296(2)
_diffrn_measured_fraction_theta_full 0.996
_diffrn_measured_fraction_theta_max 0.996
_diffrn_measurement_device_type 'CCD area detector'
_diffrn_measurement_method 'phi and omega scans'
_diffrn_radiation_monochromator graphite
_diffrn_radiation_source 'fine-focus sealed tube'
_diffrn_radiation_type MoK\a
_diffrn_radiation_wavelength 0.71073
_diffrn_reflns_av_R_equivalents 0.0359
_diffrn_reflns_av_sigmaI/netI 0.0385
_diffrn_reflns_limit_h_max 25
_diffrn_reflns_limit_h_min -25
_diffrn_reflns_limit_k_max 19
_diffrn_reflns_limit_k_min -19
_diffrn_reflns_limit_l_max 9
_diffrn_reflns_limit_l_min -9
_diffrn_reflns_number 11821
_diffrn_reflns_theta_full 27.42
_diffrn_reflns_theta_max 27.42
_diffrn_reflns_theta_min 1.67
_exptl_absorpt_coefficient_mu 0.856
_exptl_absorpt_correction_type none
_exptl_crystal_colour blue
_exptl_crystal_density_diffrn 1.474
_exptl_crystal_density_method 'not measured'
_exptl_crystal_description NEEDLE
_exptl_crystal_F_000 1036
_exptl_crystal_size_max 0.14
_exptl_crystal_size_mid 0.08
_exptl_crystal_size_min 0.06
_refine_diff_density_max 0.417
_refine_diff_density_min -0.245
_refine_diff_density_rms 0.048
_refine_ls_abs_structure_details 'Flack H D (1983), Acta Cryst. A39, 876-881'
_refine_ls_abs_structure_Flack 0.02(2)
_refine_ls_extinction_method none
_refine_ls_goodness_of_fit_ref 1.033
_refine_ls_hydrogen_treatment constr
_refine_ls_matrix_type full
_refine_ls_number_parameters 136
_refine_ls_number_reflns 2547
_refine_ls_number_restraints 1
_refine_ls_restrained_S_all 1.033
_refine_ls_R_factor_all 0.0456
_refine_ls_R_factor_gt 0.0349
_refine_ls_shift/su_max 0.020
_refine_ls_shift/su_mean 0.002
_refine_ls_structure_factor_coef Fsqd
_refine_ls_weighting_details 'calc w=1/[\s^2^(Fo^2^)+(0.0473P)^2^+0.3080P] where P=(Fo^2^+2Fc^2^)/3'
_refine_ls_weighting_scheme calc
_refine_ls_wR_factor_gt 0.0808
_refine_ls_wR_factor_ref 0.0863
_reflns_number_gt 2178
_reflns_number_total 2547
_reflns_threshold_expression >2sigma(I)
_cod_data_source_file c3dt51766g.txt
_cod_data_source_block mpms7
_cod_depositor_comments
;
The following automatic conversions were performed:

'_symmetry_cell_setting' value 'Orthorhombic' changed to
'orthorhombic' according to
/usr/data/users/saulius/automatic-downloads/current/RSC/lib/dictionaries/cif_core.dic
dictionary named 'cif_core.dic' version 2.4.2 from 2011-04-26.

Automatic conversion script
Id: cif_fix_values 2281 2013-09-26 08:29:07Z andrius 
;
_cod_original_sg_symbol_H-M 'Cmc2(1) '
_cod_database_code 7028300

loop_
_symmetry_equiv_pos_as_xyz
'x, y, z'
'-x, -y, z+1/2'
'x, -y, z+1/2'
'-x, y, z'
'x+1/2, y+1/2, z'
'-x+1/2, -y+1/2, z+1/2'
'x+1/2, -y+1/2, z+1/2'
'-x+1/2, y+1/2, z'

loop_
_atom_site_label
_atom_site_type_symbol
_atom_site_fract_x
_atom_site_fract_y
_atom_site_fract_z
_atom_site_U_iso_or_equiv
_atom_site_adp_type
_atom_site_occupancy
_atom_site_symmetry_multiplicity
_atom_site_calc_flag
_atom_site_refinement_flags
Mn1 Mn 0.5000 0.26762(3) 0.36450(7) 0.02997(14) Uani 1 2 d S
Cl1 Cl 0.5000 0.40234(6) 0.52820(14) 0.0491(3) Uani 1 2 d S
O1 O 0.43299(9) 0.20835(13) 0.4896(3) 0.0471(5) Uani 1 1 d .
C6 C 0.33748(14) 0.23255(18) 0.2990(4) 0.0408(7) Uani 1 1 d .
N1 N 0.43603(9) 0.30206(14) 0.1548(3) 0.0344(5) Uani 1 1 d .
C1 C 0.37266(12) 0.18353(17) 0.4277(4) 0.0374(6) Uani 1 1 d .
C11 C 0.43686(15) 0.23162(17) 0.0114(4) 0.0425(6) Uani 1 1 d .
H12A H 0.4309 0.1761 0.0727 0.051 Uiso 1 1 calc R
H12B H 0.3995 0.2399 -0.0724 0.051 Uiso 1 1 calc R
C2 C 0.34580(14) 0.10510(18) 0.4931(4) 0.0422(6) Uani 1 1 d .
C9 C 0.36681(12) 0.31510(18) 0.2284(4) 0.0417(6) Uani 1 1 d .
H15A H 0.3680 0.3573 0.3282 0.050 Uiso 1 1 calc R
H15B H 0.3387 0.3381 0.1305 0.050 Uiso 1 1 calc R
C5 C 0.27512(13) 0.2038(2) 0.2364(4) 0.0470(7) Uani 1 1 d .
H17 H 0.2517 0.2371 0.1509 0.056 Uiso 1 1 calc R
C4 C 0.24786(13) 0.1274(2) 0.2988(4) 0.0485(7) Uani 1 1 d .
C3 C 0.28398(14) 0.08008(19) 0.4274(4) 0.0484(7) Uani 1 1 d .
H20 H 0.2657 0.0287 0.4720 0.058 Uiso 1 1 calc R
C10 C 0.46176(13) 0.38524(17) 0.0769(4) 0.0416(6) Uani 1 1 d .
H13A H 0.4455 0.4334 0.1509 0.050 Uiso 1 1 calc R
H13B H 0.4455 0.3926 -0.0489 0.050 Uiso 1 1 calc R
C12 C 0.5000 0.2291(3) -0.0995(7) 0.0561(13) Uani 1 2 d S
H11A H 0.5000 0.2780 -0.1844 0.067 Uiso 1 2 calc SR
H11B H 0.5000 0.1766 -0.1738 0.067 Uiso 1 2 calc SR
C7 C 0.38555(17) 0.0515(2) 0.6251(5) 0.0672(10) Uani 1 1 d .
H22A H 0.4265 0.0809 0.6539 0.101 Uiso 1 1 calc R
H22B H 0.3953 -0.0036 0.5694 0.101 Uiso 1 1 calc R
H22C H 0.3604 0.0427 0.7370 0.101 Uiso 1 1 calc R
C8 C 0.18197(15) 0.0947(2) 0.2232(5) 0.0640(9) Uani 1 1 d .
H19A H 0.1706 0.0410 0.2827 0.096 Uiso 1 1 calc R
H19B H 0.1858 0.0856 0.0918 0.096 Uiso 1 1 calc R
H19C H 0.1478 0.1369 0.2471 0.096 Uiso 1 1 calc R

loop_
_atom_site_aniso_label
_atom_site_aniso_U_11
_atom_site_aniso_U_22
_atom_site_aniso_U_33
_atom_site_aniso_U_23
_atom_site_aniso_U_13
_atom_site_aniso_U_12
Mn1 0.0349(3) 0.0302(2) 0.0249(3) 0.0033(3) 0.000 0.000
Cl1 0.0653(7) 0.0364(5) 0.0455(6) -0.0074(4) 0.000 0.000
O1 0.0443(11) 0.0632(12) 0.0339(11) 0.0186(9) -0.0094(9) -0.0189(10)
C6 0.0365(15) 0.0513(16) 0.0345(15) 0.0019(12) 0.0044(11) 0.0005(12)
N1 0.0365(11) 0.0351(11) 0.0315(12) 0.0073(9) -0.0004(10) -0.0004(9)
C1 0.0387(13) 0.0429(15) 0.0306(14) 0.0011(11) 0.0017(11) -0.0063(11)
C11 0.0496(17) 0.0481(16) 0.0298(14) -0.0001(13) -0.0049(13) -0.0044(13)
C2 0.0469(15) 0.0474(15) 0.0322(15) 0.0050(12) 0.0048(13) -0.0084(12)
C9 0.0382(15) 0.0476(16) 0.0392(16) 0.0098(13) -0.0014(12) 0.0034(12)
C5 0.0361(15) 0.0626(18) 0.0422(17) -0.0012(14) 0.0008(13) 0.0021(13)
C4 0.0331(15) 0.069(2) 0.0435(16) -0.0130(14) 0.0090(12) -0.0052(14)
C3 0.0438(15) 0.0529(17) 0.0485(17) -0.0061(13) 0.0146(13) -0.0167(13)
C10 0.0423(14) 0.0394(14) 0.0430(17) 0.0165(13) -0.0014(12) 0.0018(11)
C12 0.063(3) 0.064(3) 0.042(3) -0.009(2) 0.000 0.000
C7 0.069(2) 0.061(2) 0.071(2) 0.0304(18) -0.0098(19) -0.0151(17)
C8 0.0377(16) 0.085(2) 0.069(2) -0.019(2) 0.0043(16) -0.0100(15)

loop_
_atom_type_symbol
_atom_type_description
_atom_type_scat_dispersion_real
_atom_type_scat_dispersion_imag
_atom_type_scat_source
C C 0.0033 0.0016 'International Tables Vol C Tables 4.2.6.8 and 6.1.1.4'
H H 0.0000 0.0000 'International Tables Vol C Tables 4.2.6.8 and 6.1.1.4'
N N 0.0061 0.0033 'International Tables Vol C Tables 4.2.6.8 and 6.1.1.4'
O O 0.0106 0.0060 'International Tables Vol C Tables 4.2.6.8 and 6.1.1.4'
Cl Cl 0.1484 0.1585 'International Tables Vol C Tables 4.2.6.8 and 6.1.1.4'
Mn Mn 0.3368 0.7283 'International Tables Vol C Tables 4.2.6.8 and 6.1.1.4'

loop_
_geom_angle_atom_site_label_1
_geom_angle_atom_site_label_2
_geom_angle_atom_site_label_3
_geom_angle
_geom_angle_site_symmetry_1
_geom_angle_site_symmetry_3
O1 Mn1 O1 92.64(12) . 4_655
O1 Mn1 N1 91.84(8) . .
O1 Mn1 N1 159.47(9) 4_655 .
O1 Mn1 N1 159.47(9) . 4_655
O1 Mn1 N1 91.84(8) 4_655 4_655
N1 Mn1 N1 77.41(11) . 4_655
O1 Mn1 Cl1 100.86(7) . .
O1 Mn1 Cl1 100.86(7) 4_655 .
N1 Mn1 Cl1 97.95(7) . .
N1 Mn1 Cl1 97.95(7) 4_655 .
C1 O1 Mn1 129.03(16) . .
C1 C6 C5 119.7(3) . .
C1 C6 C9 119.4(2) . .
C5 C6 C9 120.9(3) . .
C10 N1 C11 111.1(2) . .
C10 N1 C9 109.75(19) . .
C11 N1 C9 110.6(2) . .
C10 N1 Mn1 106.43(15) . .
C11 N1 Mn1 108.22(15) . .
C9 N1 Mn1 110.68(15) . .
O1 C1 C6 121.6(2) . .
O1 C1 C2 118.6(2) . .
C6 C1 C2 119.8(2) . .
C12 C11 N1 113.3(2) . .
C12 C11 H12A 108.9 . .
N1 C11 H12A 108.9 . .
C12 C11 H12B 108.9 . .
N1 C11 H12B 108.9 . .
H12A C11 H12B 107.7 . .
C3 C2 C1 118.0(3) . .
C3 C2 C7 122.9(3) . .
C1 C2 C7 119.1(3) . .
C6 C9 N1 111.8(2) . .
C6 C9 H15A 109.3 . .
N1 C9 H15A 109.3 . .
C6 C9 H15B 109.3 . .
N1 C9 H15B 109.3 . .
H15A C9 H15B 107.9 . .
C4 C5 C6 121.4(3) . .
C4 C5 H17 119.3 . .
C6 C5 H17 119.3 . .
C5 C4 C3 117.5(3) . .
C5 C4 C8 121.0(3) . .
C3 C4 C8 121.5(3) . .
C2 C3 C4 123.5(3) . .
C2 C3 H20 118.3 . .
C4 C3 H20 118.3 . .
N1 C10 C10 110.24(13) . 4_655
N1 C10 H13A 109.6 . .
C10 C10 H13A 109.6 4_655 .
N1 C10 H13B 109.6 . .
C10 C10 H13B 109.6 4_655 .
H13A C10 H13B 108.1 . .
C11 C12 C11 115.4(4) . 4_655
C11 C12 H11A 108.4 . .
C11 C12 H11A 108.4 4_655 .
C11 C12 H11B 108.4 . .
C11 C12 H11B 108.4 4_655 .
H11A C12 H11B 107.5 . .
C2 C7 H22A 109.5 . .
C2 C7 H22B 109.5 . .
H22A C7 H22B 109.5 . .
C2 C7 H22C 109.5 . .
H22A C7 H22C 109.5 . .
H22B C7 H22C 109.5 . .
C4 C8 H19A 109.5 . .
C4 C8 H19B 109.5 . .
H19A C8 H19B 109.5 . .
C4 C8 H19C 109.5 . .
H19A C8 H19C 109.5 . .
H19B C8 H19C 109.5 . .

loop_
_geom_bond_atom_site_label_1
_geom_bond_atom_site_label_2
_geom_bond_distance
_geom_bond_site_symmetry_2
Mn1 O1 1.8582(18) .
Mn1 O1 1.8582(18) 4_655
Mn1 N1 2.052(2) .
Mn1 N1 2.052(2) 4_655
Mn1 Cl1 2.3885(10) .
O1 C1 1.345(3) .
C6 C1 1.389(4) .
C6 C5 1.401(4) .
C6 C9 1.491(4) .
N1 C10 1.492(3) .
N1 C11 1.499(4) .
N1 C9 1.500(3) .
C1 C2 1.405(4) .
C11 C12 1.498(4) .
C11 H12A 0.9700 .
C11 H12B 0.9700 .
C2 C3 1.382(4) .
C2 C7 1.491(4) .
C9 H15A 0.9700 .
C9 H15B 0.9700 .
C5 C4 1.374(4) .
C5 H17 0.9300 .
C4 C3 1.384(4) .
C4 C8 1.515(4) .
C3 H20 0.9300 .
C10 C10 1.534(5) 4_655
C10 H13A 0.9700 .
C10 H13B 0.9700 .
C12 C11 1.498(4) 4_655
C12 H11A 0.9700 .
C12 H11B 0.9700 .
C7 H22A 0.9600 .
C7 H22B 0.9600 .
C7 H22C 0.9600 .
C8 H19A 0.9600 .
C8 H19B 0.9600 .
C8 H19C 0.9600 .

loop_
_geom_torsion_atom_site_label_1
_geom_torsion_atom_site_label_2
_geom_torsion_atom_site_label_3
_geom_torsion_atom_site_label_4
_geom_torsion
_geom_torsion_site_symmetry_1
_geom_torsion_site_symmetry_4
O1 Mn1 O1 C1 -145.87(19) 4_655 .
N1 Mn1 O1 C1 14.1(2) . .
N1 Mn1 O1 C1 -43.5(4) 4_655 .
Cl1 Mn1 O1 C1 112.5(2) . .
O1 Mn1 N1 C10 151.97(17) . .
O1 Mn1 N1 C10 -105.5(3) 4_655 .
N1 Mn1 N1 C10 -45.69(18) 4_655 .
Cl1 Mn1 N1 C10 50.73(16) . .
O1 Mn1 N1 C11 -88.54(16) . .
O1 Mn1 N1 C11 14.0(3) 4_655 .
N1 Mn1 N1 C11 73.81(16) 4_655 .
Cl1 Mn1 N1 C11 170.23(15) . .
O1 Mn1 N1 C9 32.76(17) . .
O1 Mn1 N1 C9 135.3(2) 4_655 .
N1 Mn1 N1 C9 -164.89(13) 4_655 .
Cl1 Mn1 N1 C9 -68.47(16) . .
Mn1 O1 C1 C6 -33.2(4) . .
Mn1 O1 C1 C2 145.4(2) . .
C5 C6 C1 O1 179.2(3) . .
C9 C6 C1 O1 -0.5(4) . .
C5 C6 C1 C2 0.6(4) . .
C9 C6 C1 C2 -179.2(3) . .
C10 N1 C11 C12 44.3(3) . .
C9 N1 C11 C12 166.4(3) . .
Mn1 N1 C11 C12 -72.2(3) . .
O1 C1 C2 C3 -179.6(2) . .
C6 C1 C2 C3 -0.9(4) . .
O1 C1 C2 C7 -1.3(4) . .
C6 C1 C2 C7 177.4(3) . .
C1 C6 C9 N1 52.7(3) . .
C5 C6 C9 N1 -127.0(3) . .
C10 N1 C9 C6 177.0(2) . .
C11 N1 C9 C6 54.1(3) . .
Mn1 N1 C9 C6 -65.8(2) . .
C1 C6 C5 C4 -0.4(4) . .
C9 C6 C5 C4 179.3(3) . .
C6 C5 C4 C3 0.6(4) . .
C6 C5 C4 C8 -177.0(3) . .
C1 C2 C3 C4 1.1(4) . .
C7 C2 C3 C4 -177.1(3) . .
C5 C4 C3 C2 -1.0(4) . .
C8 C4 C3 C2 176.6(3) . .
C11 N1 C10 C10 -81.08(18) . 4_655
C9 N1 C10 C10 156.33(14) . 4_655
Mn1 N1 C10 C10 36.52(13) . 4_655
N1 C11 C12 C11 48.7(5) . 4_655
